data_7004618
loop_
_publ_author_name
'Tsoureas, Nikolaos'
'Owen, Gareth R.'
'Hamilton, Alex'
'Orpen, A. Guy'

_publ_section_title
;
 Flexible scorpionates for transfer hydrogenation: the first example of
 their catalytic application
;
_journal_issue 43
_journal_name_full 'Dalton Transactions'
_journal_page_first 6039
_journal_page_last 6044
_journal_paper_doi 10.1039/b809247h
_journal_year 2008
_chemical_formula_moiety 'C29 H28 B N6 Rh'
_chemical_formula_sum 'C29 H28 B N6 Rh'
_chemical_formula_weight 574.29
_chemical_name_common 5
_chemical_name_systematic
;
?
;
_space_group_IT_number 14
_symmetry_cell_setting monoclinic
_symmetry_space_group_name_Hall '-P 2yn'
_symmetry_space_group_name_H-M 'P 1 21/n 1'
_atom_sites_solution_hydrogens geom
_atom_sites_solution_primary direct
_atom_sites_solution_secondary difmap
_audit_creation_method SHELXL-97
_cell_angle_alpha 90.00
_cell_angle_beta 93.317(7)
_cell_angle_gamma 90.00
_cell_formula_units_Z 4
_cell_length_a 12.1265(14)
_cell_length_b 15.3281(19)
_cell_length_c 13.2709(16)
_cell_measurement_reflns_used 8240
_cell_measurement_temperature 120(2)
_cell_measurement_theta_max 24.459
_cell_measurement_theta_min 2.6575
_cell_volume 2462.6(5)
_computing_cell_refinement 'Apex II (Bruker-AXS, 2007)'
_computing_data_collection 'Apex II (Bruker-AXS, 2007)'
_computing_data_reduction
;
SAINT v7.34A (Bruker-AXS, 2007) & XPREP v2005/4 (Bruker-AXS, 2005)
;
_computing_molecular_graphics 'ORTEP-3 (Farrugia, 1997)'
_computing_publication_material
;
PLATON (Spek, 2003)
ENCIFER (Allen, 2004)
;
_computing_structure_refinement 'SHELXL-97 (Sheldrick, 1997)'
_computing_structure_solution 'SHELXL-97 (Sheldrick, 1997)'
_diffrn_ambient_temperature 120(2)
_diffrn_detector_area_resol_mean 8.366
_diffrn_measured_fraction_theta_full 0.992
_diffrn_measured_fraction_theta_max 0.992
_diffrn_measurement_device_type 'Bruker-AXS Kappa'
_diffrn_measurement_method '\w & \f scans'
_diffrn_radiation_monochromator graphite
_diffrn_radiation_source 'fine-focus sealed tube'
_diffrn_radiation_type MoK\a
_diffrn_radiation_wavelength 0.71073
_diffrn_reflns_av_R_equivalents 0.0790
_diffrn_reflns_av_sigmaI/netI 0.0531
_diffrn_reflns_limit_h_max 16
_diffrn_reflns_limit_h_min -16
_diffrn_reflns_limit_k_max 20
_diffrn_reflns_limit_k_min -20
_diffrn_reflns_limit_l_max 18
_diffrn_reflns_limit_l_min -18
_diffrn_reflns_number 58282
_diffrn_reflns_theta_full 28.96
_diffrn_reflns_theta_max 28.96
_diffrn_reflns_theta_min 3.07
_exptl_absorpt_coefficient_mu 0.725
_exptl_absorpt_correction_T_max 0.9856
_exptl_absorpt_correction_T_min 0.9716
_exptl_absorpt_correction_type multi-scan
_exptl_absorpt_process_details 'SADABS - Bruker 2007'
_exptl_crystal_colour 'pale yellow'
_exptl_crystal_density_diffrn 1.549
_exptl_crystal_density_method 'not measured'
_exptl_crystal_description block
_exptl_crystal_F_000 1176
_exptl_crystal_size_max 0.04
_exptl_crystal_size_mid 0.02
_exptl_crystal_size_min 0.02
_refine_diff_density_max 0.506
_refine_diff_density_min -0.550
_refine_diff_density_rms 0.122
_refine_ls_extinction_method none
_refine_ls_goodness_of_fit_ref 1.060
_refine_ls_hydrogen_treatment mixed
_refine_ls_matrix_type full
_refine_ls_number_parameters 338
_refine_ls_number_reflns 6482
_refine_ls_number_restraints 0
_refine_ls_restrained_S_all 1.060
_refine_ls_R_factor_all 0.0599
_refine_ls_R_factor_gt 0.0341
_refine_ls_shift/su_max 0.001
_refine_ls_shift/su_mean 0.000
_refine_ls_structure_factor_coef Fsqd
_refine_ls_weighting_details 'calc w=1/[\s^2^(Fo^2^)+(0.0405P)^2^+0.7081P] where P=(Fo^2^+2Fc^2^)/3'
_refine_ls_weighting_scheme calc
_refine_ls_wR_factor_gt 0.0762
_refine_ls_wR_factor_ref 0.0859
_reflns_number_gt 4857
_reflns_number_total 6482
_reflns_threshold_expression >2sigma(I)
_cod_data_source_file b809247h.txt
_cod_data_source_block 5
_cod_original_sg_symbol_H-M P21/n
_cod_database_code 7004618

loop_
_symmetry_equiv_pos_as_xyz
'x, y, z'
'-x+1/2, y+1/2, -z+1/2'
'-x, -y, -z'
'x-1/2, -y-1/2, z-1/2'

loop_
_atom_site_label
_atom_site_type_symbol
_atom_site_fract_x
_atom_site_fract_y
_atom_site_fract_z
_atom_site_U_iso_or_equiv
_atom_site_adp_type
_atom_site_occupancy
_atom_site_symmetry_multiplicity
_atom_site_calc_flag
_atom_site_refinement_flags
_atom_site_disorder_assembly
_atom_site_disorder_group
H30 H 0.563(2) 0.0068(17) 0.7938(18) 0.008(6) Uiso 1 1 d . . .
C1 C 0.8274(2) 0.13731(16) 0.7694(2) 0.0168(5) Uani 1 1 d . . .
H1 H 0.8759 0.1224 0.7135 0.020 Uiso 1 1 calc R . .
C2 C 0.7161(2) 0.15418(17) 0.7371(2) 0.0176(5) Uani 1 1 d . . .
H2 H 0.7011 0.1495 0.6624 0.021 Uiso 1 1 calc R . .
C3 C 0.6693(2) 0.11251(18) 0.9330(2) 0.0222(6) Uani 1 1 d . . .
H3 H 0.6104 0.0846 0.9717 0.027 Uiso 1 1 calc R . .
C4 C 0.7754(2) 0.08113(18) 0.9582(2) 0.0241(6) Uani 1 1 d . . .
H4 H 0.7780 0.0351 1.0117 0.029 Uiso 1 1 calc R . .
C5 C 0.8809(2) 0.1339(2) 0.9550(2) 0.0274(7) Uani 1 1 d . . .
H5A H 0.9451 0.0940 0.9618 0.033 Uiso 1 1 calc R . .
H5B H 0.8858 0.1747 1.0130 0.033 Uiso 1 1 calc R . .
C6 C 0.8863(2) 0.18597(19) 0.8571(2) 0.0235(6) Uani 1 1 d . . .
H6A H 0.8511 0.2437 0.8652 0.028 Uiso 1 1 calc R . .
H6B H 0.9644 0.1956 0.8424 0.028 Uiso 1 1 calc R . .
C7 C 0.6444(2) 0.21972(18) 0.7863(2) 0.0217(6) Uani 1 1 d . . .
H7A H 0.5681 0.2151 0.7561 0.026 Uiso 1 1 calc R . .
H7B H 0.6717 0.2792 0.7725 0.026 Uiso 1 1 calc R . .
C8 C 0.6431(2) 0.20647(19) 0.9006(2) 0.0262(7) Uani 1 1 d . . .
H8A H 0.6979 0.2461 0.9347 0.031 Uiso 1 1 calc R . .
H8B H 0.5693 0.2225 0.9229 0.031 Uiso 1 1 calc R . .
C9 C 0.8188(2) -0.02338(17) 0.6114(2) 0.0178(5) Uani 1 1 d . . .
H9 H 0.8852 -0.0013 0.6433 0.021 Uiso 1 1 calc R . .
C10 C 0.8214(2) -0.05058(18) 0.5122(2) 0.0203(6) Uani 1 1 d . . .
H10 H 0.8882 -0.0464 0.4785 0.024 Uiso 1 1 calc R . .
C11 C 0.7276(2) -0.08381(17) 0.4617(2) 0.0181(6) Uani 1 1 d . . .
H11 H 0.7283 -0.1021 0.3933 0.022 Uiso 1 1 calc R . .
C12 C 0.6323(2) -0.08940(16) 0.51462(19) 0.0136(5) Uani 1 1 d . . .
C13 C 0.6362(2) -0.05968(16) 0.61670(19) 0.0123(5) Uani 1 1 d . . .
C14 C 0.5216(2) -0.11747(16) 0.4921(2) 0.0175(5) Uani 1 1 d . . .
H14 H 0.4921 -0.1404 0.4298 0.021 Uiso 1 1 calc R . .
C15 C 0.4667(2) -0.10496(17) 0.57729(19) 0.0166(5) Uani 1 1 d . . .
H15 H 0.3911 -0.1190 0.5832 0.020 Uiso 1 1 calc R . .
C16 C 0.8173(2) -0.12461(18) 0.92778(19) 0.0191(6) Uani 1 1 d . . .
H16 H 0.8822 -0.0899 0.9276 0.023 Uiso 1 1 calc R . .
C17 C 0.8232(2) -0.20436(18) 0.9777(2) 0.0214(6) Uani 1 1 d . . .
H17 H 0.8911 -0.2226 1.0105 0.026 Uiso 1 1 calc R . .
C18 C 0.7310(2) -0.25743(18) 0.9800(2) 0.0208(6) Uani 1 1 d . . .
H18 H 0.7339 -0.3116 1.0150 0.025 Uiso 1 1 calc R . .
C19 C 0.6341(2) -0.22907(17) 0.92977(19) 0.0181(6) Uani 1 1 d . . .
C20 C 0.6352(2) -0.14663(17) 0.88011(18) 0.0148(5) Uani 1 1 d . . .
C21 C 0.4690(2) -0.20346(17) 0.8513(2) 0.0202(6) Uani 1 1 d . . .
H21 H 0.3945 -0.2107 0.8263 0.024 Uiso 1 1 calc R . .
C22 C 0.5260(2) -0.26327(18) 0.9091(2) 0.0221(6) Uani 1 1 d . . .
H22 H 0.4989 -0.3177 0.9314 0.027 Uiso 1 1 calc R . .
C23 C 0.1532(2) -0.15471(19) 0.7175(2) 0.0242(6) Uani 1 1 d . . .
H23 H 0.1341 -0.2116 0.6941 0.029 Uiso 1 1 calc R . .
C24 C 0.0680(2) -0.09942(19) 0.7433(2) 0.0233(6) Uani 1 1 d . . .
H24 H -0.0063 -0.1194 0.7381 0.028 Uiso 1 1 calc R . .
C25 C 0.0913(2) -0.01552(18) 0.7764(2) 0.0212(6) Uani 1 1 d . . .
H25 H 0.0340 0.0231 0.7935 0.025 Uiso 1 1 calc R . .
C26 C 0.2013(2) 0.01061(17) 0.78387(19) 0.0162(5) Uani 1 1 d . . .
C27 C 0.2820(2) -0.05198(17) 0.7578(2) 0.0163(5) Uani 1 1 d . . .
C28 C 0.2607(2) 0.08696(18) 0.81492(19) 0.0182(6) Uani 1 1 d . . .
H28 H 0.2301 0.1406 0.8359 0.022 Uiso 1 1 calc R . .
C29 C 0.3695(2) 0.06822(17) 0.80877(19) 0.0156(5) Uani 1 1 d . . .
H29 H 0.4274 0.1080 0.8267 0.019 Uiso 1 1 calc R . .
B1 B 0.5053(2) -0.05051(18) 0.7647(2) 0.0144(6) Uani 1 1 d . . .
N1 N 0.72376(17) -0.09374(14) 0.87928(16) 0.0158(4) Uani 1 1 d . . .
N2 N 0.72800(16) -0.02609(13) 0.66620(15) 0.0136(4) Uani 1 1 d . . .
N3 N 0.26079(17) -0.13253(15) 0.72382(18) 0.0205(5) Uani 1 1 d . . .
N4 N 0.53312(17) -0.13017(14) 0.83319(16) 0.0151(4) Uani 1 1 d . . .
N5 N 0.53437(16) -0.06926(14) 0.65461(15) 0.0127(4) Uani 1 1 d . . .
N6 N 0.38661(17) -0.01544(13) 0.77342(16) 0.0146(4) Uani 1 1 d . . .
Rh1 Rh 0.722870(16) 0.034062(13) 0.810836(14) 0.01283(6) Uani 1 1 d . . .

loop_
_atom_site_aniso_label
_atom_site_aniso_U_11
_atom_site_aniso_U_22
_atom_site_aniso_U_33
_atom_site_aniso_U_23
_atom_site_aniso_U_13
_atom_site_aniso_U_12
C1 0.0170(13) 0.0145(13) 0.0189(13) 0.0003(10) 0.0016(10) -0.0033(10)
C2 0.0195(13) 0.0158(13) 0.0171(13) 0.0031(11) -0.0020(10) -0.0012(11)
C3 0.0353(16) 0.0211(14) 0.0110(12) -0.0067(11) 0.0067(11) -0.0066(12)
C4 0.0409(17) 0.0197(15) 0.0109(13) -0.0032(11) -0.0061(12) -0.0049(13)
C5 0.0296(16) 0.0283(16) 0.0227(15) -0.0051(13) -0.0116(12) -0.0037(13)
C6 0.0205(14) 0.0218(15) 0.0276(16) -0.0030(12) -0.0039(12) -0.0039(11)
C7 0.0220(14) 0.0152(14) 0.0278(16) 0.0004(11) -0.0002(12) 0.0011(11)
C8 0.0263(15) 0.0238(16) 0.0289(16) -0.0083(13) 0.0061(13) 0.0015(12)
C9 0.0131(12) 0.0198(14) 0.0204(13) -0.0035(11) 0.0006(10) 0.0008(10)
C10 0.0165(13) 0.0230(15) 0.0219(14) -0.0016(11) 0.0057(11) 0.0014(11)
C11 0.0257(14) 0.0152(13) 0.0133(13) -0.0002(10) 0.0010(11) 0.0025(11)
C12 0.0169(12) 0.0095(12) 0.0140(12) -0.0009(10) -0.0019(10) 0.0022(10)
C13 0.0127(12) 0.0104(11) 0.0138(12) 0.0020(9) -0.0003(9) 0.0020(9)
C14 0.0201(13) 0.0152(13) 0.0164(13) -0.0013(10) -0.0045(10) 0.0000(10)
C15 0.0139(12) 0.0150(13) 0.0201(13) -0.0007(11) -0.0043(10) -0.0030(10)
C16 0.0203(13) 0.0208(14) 0.0155(13) -0.0011(11) -0.0053(11) 0.0037(11)
C17 0.0269(15) 0.0207(14) 0.0158(13) -0.0018(11) -0.0062(11) 0.0102(12)
C18 0.0346(16) 0.0152(13) 0.0129(13) 0.0002(10) 0.0032(11) 0.0080(12)
C19 0.0270(14) 0.0145(13) 0.0132(13) 0.0002(10) 0.0052(11) 0.0045(11)
C20 0.0198(13) 0.0159(13) 0.0090(12) 0.0006(10) 0.0024(10) 0.0054(10)
C21 0.0174(13) 0.0178(14) 0.0261(15) 0.0023(11) 0.0070(11) -0.0008(11)
C22 0.0241(15) 0.0158(14) 0.0275(15) 0.0042(11) 0.0109(12) 0.0033(11)
C23 0.0173(14) 0.0198(15) 0.0352(17) -0.0015(13) -0.0001(12) -0.0054(11)
C24 0.0113(12) 0.0288(16) 0.0296(16) 0.0035(13) -0.0004(11) -0.0031(11)
C25 0.0158(13) 0.0244(16) 0.0237(14) 0.0006(11) 0.0041(11) 0.0025(11)
C26 0.0170(13) 0.0177(13) 0.0143(12) 0.0011(10) 0.0041(10) 0.0038(10)
C27 0.0129(12) 0.0203(14) 0.0160(13) 0.0014(10) 0.0030(10) -0.0009(10)
C28 0.0214(13) 0.0188(14) 0.0148(13) -0.0036(11) 0.0043(10) 0.0026(11)
C29 0.0176(13) 0.0154(12) 0.0136(13) -0.0032(10) 0.0007(10) 0.0002(10)
B1 0.0140(13) 0.0136(15) 0.0158(14) 0.0019(11) 0.0024(11) 0.0018(11)
N1 0.0194(11) 0.0160(11) 0.0117(10) -0.0005(9) -0.0025(8) 0.0019(9)
N2 0.0115(10) 0.0155(11) 0.0136(10) 0.0011(9) -0.0005(8) 0.0012(8)
N3 0.0150(11) 0.0176(12) 0.0290(13) -0.0023(10) 0.0024(9) -0.0030(9)
N4 0.0149(10) 0.0149(11) 0.0155(11) 0.0018(9) 0.0024(8) -0.0003(8)
N5 0.0132(10) 0.0117(10) 0.0130(10) -0.0001(8) -0.0017(8) -0.0016(8)
N6 0.0128(10) 0.0146(11) 0.0165(11) -0.0034(8) 0.0007(8) -0.0002(8)
Rh1 0.01520(10) 0.01255(10) 0.01046(10) -0.00027(8) -0.00164(7) -0.00082(8)

loop_
_atom_type_symbol
_atom_type_description
_atom_type_scat_dispersion_real
_atom_type_scat_dispersion_imag
_atom_type_scat_source
C C 0.0033 0.0016 'International Tables Vol C Tables 4.2.6.8 and 6.1.1.4'
H H 0.0000 0.0000 'International Tables Vol C Tables 4.2.6.8 and 6.1.1.4'
B B 0.0013 0.0007 'International Tables Vol C Tables 4.2.6.8 and 6.1.1.4'
N N 0.0061 0.0033 'International Tables Vol C Tables 4.2.6.8 and 6.1.1.4'
Rh Rh -1.1178 0.9187 'International Tables Vol C Tables 4.2.6.8 and 6.1.1.4'

loop_
_geom_angle_atom_site_label_1
_geom_angle_atom_site_label_2
_geom_angle_atom_site_label_3
_geom_angle
_geom_angle_site_symmetry_1
_geom_angle_site_symmetry_3
_geom_angle_publ_flag
C2 C1 C6 122.5(2) . . ?
C2 C1 Rh1 68.98(14) . . ?
C6 C1 Rh1 115.33(18) . . ?
C2 C1 H1 114.1 . . ?
C6 C1 H1 114.1 . . ?
Rh1 C1 H1 114.1 . . ?
C1 C2 C7 123.7(2) . . ?
C1 C2 Rh1 71.66(15) . . ?
C7 C2 Rh1 113.25(18) . . ?
C1 C2 H2 113.7 . . ?
C7 C2 H2 113.7 . . ?
Rh1 C2 H2 113.7 . . ?
C4 C3 C8 124.4(3) . . ?
C4 C3 Rh1 70.94(15) . . ?
C8 C3 Rh1 112.41(18) . . ?
C4 C3 H3 113.9 . . ?
C8 C3 H3 113.9 . . ?
Rh1 C3 H3 113.9 . . ?
C3 C4 C5 125.2(3) . . ?
C3 C4 Rh1 71.12(15) . . ?
C5 C4 Rh1 111.08(19) . . ?
C3 C4 H4 113.9 . . ?
C5 C4 H4 113.9 . . ?
Rh1 C4 H4 113.9 . . ?
C4 C5 C6 112.3(2) . . ?
C4 C5 H5A 109.1 . . ?
C6 C5 H5A 109.1 . . ?
C4 C5 H5B 109.1 . . ?
C6 C5 H5B 109.1 . . ?
H5A C5 H5B 107.9 . . ?
C1 C6 C5 110.6(2) . . ?
C1 C6 H6A 109.5 . . ?
C5 C6 H6A 109.5 . . ?
C1 C6 H6B 109.5 . . ?
C5 C6 H6B 109.5 . . ?
H6A C6 H6B 108.1 . . ?
C2 C7 C8 112.4(2) . . ?
C2 C7 H7A 109.1 . . ?
C8 C7 H7A 109.1 . . ?
C2 C7 H7B 109.1 . . ?
C8 C7 H7B 109.1 . . ?
H7A C7 H7B 107.8 . . ?
C3 C8 C7 112.9(2) . . ?
C3 C8 H8A 109.0 . . ?
C7 C8 H8A 109.0 . . ?
C3 C8 H8B 109.0 . . ?
C7 C8 H8B 109.0 . . ?
H8A C8 H8B 107.8 . . ?
N2 C9 C10 124.4(2) . . ?
N2 C9 H9 117.8 . . ?
C10 C9 H9 117.8 . . ?
C9 C10 C11 120.6(2) . . ?
C9 C10 H10 119.7 . . ?
C11 C10 H10 119.7 . . ?
C10 C11 C12 117.5(2) . . ?
C10 C11 H11 121.2 . . ?
C12 C11 H11 121.2 . . ?
C11 C12 C14 135.5(2) . . ?
C11 C12 C13 118.5(2) . . ?
C14 C12 C13 105.9(2) . . ?
N2 C13 N5 126.4(2) . . ?
N2 C13 C12 124.1(2) . . ?
N5 C13 C12 109.5(2) . . ?
C15 C14 C12 106.5(2) . . ?
C15 C14 H14 126.7 . . ?
C12 C14 H14 126.7 . . ?
C14 C15 N5 111.9(2) . . ?
C14 C15 H15 124.0 . . ?
N5 C15 H15 124.0 . . ?
N1 C16 C17 123.5(3) . . ?
N1 C16 H16 118.3 . . ?
C17 C16 H16 118.3 . . ?
C18 C17 C16 120.5(2) . . ?
C18 C17 H17 119.8 . . ?
C16 C17 H17 119.8 . . ?
C19 C18 C17 117.9(2) . . ?
C19 C18 H18 121.0 . . ?
C17 C18 H18 121.0 . . ?
C18 C19 C22 136.2(3) . . ?
C18 C19 C20 118.0(2) . . ?
C22 C19 C20 105.7(2) . . ?
N1 C20 N4 125.7(2) . . ?
N1 C20 C19 124.5(2) . . ?
N4 C20 C19 109.8(2) . . ?
C22 C21 N4 111.7(2) . . ?
C22 C21 H21 124.2 . . ?
N4 C21 H21 124.2 . . ?
C21 C22 C19 107.1(2) . . ?
C21 C22 H22 126.5 . . ?
C19 C22 H22 126.5 . . ?
N3 C23 C24 124.1(3) . . ?
N3 C23 H23 118.0 . . ?
C24 C23 H23 118.0 . . ?
C25 C24 C23 120.2(2) . . ?
C25 C24 H24 119.9 . . ?
C23 C24 H24 119.9 . . ?
C24 C25 C26 117.9(2) . . ?
C24 C25 H25 121.0 . . ?
C26 C25 H25 121.0 . . ?
C25 C26 C28 136.5(3) . . ?
C25 C26 C27 117.2(2) . . ?
C28 C26 C27 106.3(2) . . ?
N3 C27 N6 125.3(2) . . ?
N3 C27 C26 125.7(2) . . ?
N6 C27 C26 109.0(2) . . ?
C29 C28 C26 106.6(2) . . ?
C29 C28 H28 126.7 . . ?
C26 C28 H28 126.7 . . ?
C28 C29 N6 112.4(2) . . ?
C28 C29 H29 123.8 . . ?
N6 C29 H29 123.8 . . ?
N6 B1 N4 113.7(2) . . ?
N6 B1 N5 113.5(2) . . ?
N4 B1 N5 110.7(2) . . ?
N6 B1 H30 104.7(12) . . ?
N4 B1 H30 107.0(12) . . ?
N5 B1 H30 106.6(12) . . ?
C20 N1 C16 115.6(2) . . ?
C20 N1 Rh1 124.43(17) . . ?
C16 N1 Rh1 119.99(18) . . ?
C9 N2 C13 114.8(2) . . ?
C9 N2 Rh1 122.44(16) . . ?
C13 N2 Rh1 122.16(16) . . ?
C27 N3 C23 114.9(2) . . ?
C20 N4 C21 105.7(2) . . ?
C20 N4 B1 124.7(2) . . ?
C21 N4 B1 129.2(2) . . ?
C13 N5 C15 106.1(2) . . ?
C13 N5 B1 125.9(2) . . ?
C15 N5 B1 127.8(2) . . ?
C29 N6 C27 105.6(2) . . ?
C29 N6 B1 120.3(2) . . ?
C27 N6 B1 133.9(2) . . ?
C2 Rh1 C1 39.36(10) . . ?
C2 Rh1 N2 87.80(9) . . ?
C1 Rh1 N2 92.31(9) . . ?
C2 Rh1 C4 97.63(11) . . ?
C1 Rh1 C4 80.52(11) . . ?
N2 Rh1 C4 160.48(10) . . ?
C2 Rh1 C3 81.64(11) . . ?
C1 Rh1 C3 89.40(10) . . ?
N2 Rh1 C3 161.13(10) . . ?
C4 Rh1 C3 37.93(11) . . ?
C2 Rh1 N1 176.39(9) . . ?
C1 Rh1 N1 142.94(9) . . ?
N2 Rh1 N1 89.24(8) . . ?
C4 Rh1 N1 85.85(9) . . ?
C3 Rh1 N1 100.64(9) . . ?
C2 Rh1 H30 96.9(7) . . ?
C1 Rh1 H30 136.3(7) . . ?
N2 Rh1 H30 83.4(7) . . ?
C4 Rh1 H30 114.3(7) . . ?
C3 Rh1 H30 82.4(7) . . ?
N1 Rh1 H30 80.7(7) . . ?

loop_
_geom_bond_atom_site_label_1
_geom_bond_atom_site_label_2
_geom_bond_distance
_geom_bond_site_symmetry_2
_geom_bond_publ_flag
C1 C2 1.416(3) . ?
C1 C6 1.525(4) . ?
C1 Rh1 2.120(2) . ?
C1 H1 1.0000 . ?
C2 C7 1.502(4) . ?
C2 Rh1 2.085(3) . ?
C2 H2 1.0000 . ?
C3 C4 1.396(4) . ?
C3 C8 1.531(4) . ?
C3 Rh1 2.149(3) . ?
C3 H3 1.0000 . ?
C4 C5 1.517(4) . ?
C4 Rh1 2.147(3) . ?
C4 H4 1.0000 . ?
C5 C6 1.529(4) . ?
C5 H5A 0.9900 . ?
C5 H5B 0.9900 . ?
C6 H6A 0.9900 . ?
C6 H6B 0.9900 . ?
C7 C8 1.532(4) . ?
C7 H7A 0.9900 . ?
C7 H7B 0.9900 . ?
C8 H8A 0.9900 . ?
C8 H8B 0.9900 . ?
C9 N2 1.355(3) . ?
C9 C10 1.383(4) . ?
C9 H9 0.9500 . ?
C10 C11 1.385(4) . ?
C10 H10 0.9500 . ?
C11 C12 1.389(4) . ?
C11 H11 0.9500 . ?
C12 C14 1.424(3) . ?
C12 C13 1.427(3) . ?
C13 N2 1.361(3) . ?
C13 N5 1.368(3) . ?
C14 C15 1.358(4) . ?
C14 H14 0.9500 . ?
C15 N5 1.388(3) . ?
C15 H15 0.9500 . ?
C16 N1 1.356(3) . ?
C16 C17 1.390(4) . ?
C16 H16 0.9500 . ?
C17 C18 1.385(4) . ?
C17 H17 0.9500 . ?
C18 C19 1.387(4) . ?
C18 H18 0.9500 . ?
C19 C22 1.423(4) . ?
C19 C20 1.426(4) . ?
C20 N1 1.346(3) . ?
C20 N4 1.376(3) . ?
C21 C22 1.358(4) . ?
C21 N4 1.395(3) . ?
C21 H21 0.9500 . ?
C22 H22 0.9500 . ?
C23 N3 1.346(3) . ?
C23 C24 1.394(4) . ?
C23 H23 0.9500 . ?
C24 C25 1.383(4) . ?
C24 H24 0.9500 . ?
C25 C26 1.391(4) . ?
C25 H25 0.9500 . ?
C26 C28 1.422(4) . ?
C26 C27 1.427(4) . ?
C27 N3 1.334(3) . ?
C27 N6 1.392(3) . ?
C28 C29 1.358(4) . ?
C28 H28 0.9500 . ?
C29 N6 1.385(3) . ?
C29 H29 0.9500 . ?
B1 N6 1.547(3) . ?
B1 N4 1.548(3) . ?
B1 N5 1.549(4) . ?
B1 H30 1.17(3) . ?
N1 Rh1 2.159(2) . ?
N2 Rh1 2.134(2) . ?
Rh1 H30 1.99(2) . ?

loop_
_geom_torsion_atom_site_label_1
_geom_torsion_atom_site_label_2
_geom_torsion_atom_site_label_3
_geom_torsion_atom_site_label_4
_geom_torsion
_geom_torsion_site_symmetry_1
_geom_torsion_site_symmetry_2
_geom_torsion_site_symmetry_3
_geom_torsion_site_symmetry_4
_geom_torsion_publ_flag
C6 C1 C2 C7 -1.2(4) . . . . ?
Rh1 C1 C2 C7 106.2(3) . . . . ?
C6 C1 C2 Rh1 -107.4(2) . . . . ?
C8 C3 C4 C5 -1.7(4) . . . . ?
Rh1 C3 C4 C5 102.9(3) . . . . ?
C8 C3 C4 Rh1 -104.6(3) . . . . ?
C3 C4 C5 C6 -46.7(4) . . . . ?
Rh1 C4 C5 C6 34.6(3) . . . . ?
C2 C1 C6 C5 95.5(3) . . . . ?
Rh1 C1 C6 C5 15.3(3) . . . . ?
C4 C5 C6 C1 -32.3(3) . . . . ?
C1 C2 C7 C8 -52.2(4) . . . . ?
Rh1 C2 C7 C8 30.7(3) . . . . ?
C4 C3 C8 C7 90.1(3) . . . . ?
Rh1 C3 C8 C7 8.5(3) . . . . ?
C2 C7 C8 C3 -25.1(3) . . . . ?
N2 C9 C10 C11 -0.3(4) . . . . ?
C9 C10 C11 C12 -0.7(4) . . . . ?
C10 C11 C12 C14 179.1(3) . . . . ?
C10 C11 C12 C13 0.9(4) . . . . ?
C11 C12 C13 N2 -0.2(4) . . . . ?
C14 C12 C13 N2 -178.9(2) . . . . ?
C11 C12 C13 N5 179.0(2) . . . . ?
C14 C12 C13 N5 0.2(3) . . . . ?
C11 C12 C14 C15 -178.9(3) . . . . ?
C13 C12 C14 C15 -0.5(3) . . . . ?
C12 C14 C15 N5 0.7(3) . . . . ?
N1 C16 C17 C18 0.1(4) . . . . ?
C16 C17 C18 C19 1.1(4) . . . . ?
C17 C18 C19 C22 176.1(3) . . . . ?
C17 C18 C19 C20 -0.8(4) . . . . ?
C18 C19 C20 N1 -0.6(4) . . . . ?
C22 C19 C20 N1 -178.4(2) . . . . ?
C18 C19 C20 N4 178.9(2) . . . . ?
C22 C19 C20 N4 1.1(3) . . . . ?
N4 C21 C22 C19 -0.7(3) . . . . ?
C18 C19 C22 C21 -177.4(3) . . . . ?
C20 C19 C22 C21 -0.3(3) . . . . ?
N3 C23 C24 C25 1.0(5) . . . . ?
C23 C24 C25 C26 -0.7(4) . . . . ?
C24 C25 C26 C28 -178.5(3) . . . . ?
C24 C25 C26 C27 -0.7(4) . . . . ?
C25 C26 C27 N3 2.3(4) . . . . ?
C28 C26 C27 N3 -179.3(3) . . . . ?
C25 C26 C27 N6 -177.8(2) . . . . ?
C28 C26 C27 N6 0.6(3) . . . . ?
C25 C26 C28 C29 176.8(3) . . . . ?
C27 C26 C28 C29 -1.1(3) . . . . ?
C26 C28 C29 N6 1.3(3) . . . . ?
N4 C20 N1 C16 -177.8(2) . . . . ?
C19 C20 N1 C16 1.7(4) . . . . ?
N4 C20 N1 Rh1 3.9(4) . . . . ?
C19 C20 N1 Rh1 -176.56(18) . . . . ?
C17 C16 N1 C20 -1.5(4) . . . . ?
C17 C16 N1 Rh1 176.9(2) . . . . ?
C10 C9 N2 C13 1.0(4) . . . . ?
C10 C9 N2 Rh1 -170.6(2) . . . . ?
N5 C13 N2 C9 -179.7(2) . . . . ?
C12 C13 N2 C9 -0.8(3) . . . . ?
N5 C13 N2 Rh1 -8.1(3) . . . . ?
C12 C13 N2 Rh1 170.91(18) . . . . ?
N6 C27 N3 C23 178.1(3) . . . . ?
C26 C27 N3 C23 -2.0(4) . . . . ?
C24 C23 N3 C27 0.4(4) . . . . ?
N1 C20 N4 C21 178.0(2) . . . . ?
C19 C20 N4 C21 -1.5(3) . . . . ?
N1 C20 N4 B1 4.7(4) . . . . ?
C19 C20 N4 B1 -174.9(2) . . . . ?
C22 C21 N4 C20 1.4(3) . . . . ?
C22 C21 N4 B1 174.4(2) . . . . ?
N6 B1 N4 C20 -145.1(2) . . . . ?
N5 B1 N4 C20 85.8(3) . . . . ?
N6 B1 N4 C21 43.2(4) . . . . ?
N5 B1 N4 C21 -85.9(3) . . . . ?
N2 C13 N5 C15 179.3(2) . . . . ?
C12 C13 N5 C15 0.2(3) . . . . ?
N2 C13 N5 B1 -5.2(4) . . . . ?
C12 C13 N5 B1 175.7(2) . . . . ?
C14 C15 N5 C13 -0.5(3) . . . . ?
C14 C15 N5 B1 -176.0(2) . . . . ?
N6 B1 N5 C13 146.6(2) . . . . ?
N4 B1 N5 C13 -84.2(3) . . . . ?
N6 B1 N5 C15 -38.8(3) . . . . ?
N4 B1 N5 C15 90.4(3) . . . . ?
C28 C29 N6 C27 -0.9(3) . . . . ?
C28 C29 N6 B1 -177.8(2) . . . . ?
N3 C27 N6 C29 -179.9(3) . . . . ?
C26 C27 N6 C29 0.1(3) . . . . ?
N3 C27 N6 B1 -3.7(5) . . . . ?
C26 C27 N6 B1 176.4(3) . . . . ?
N4 B1 N6 C29 117.1(2) . . . . ?
N5 B1 N6 C29 -115.2(3) . . . . ?
N4 B1 N6 C27 -58.7(4) . . . . ?
N5 B1 N6 C27 69.0(4) . . . . ?
C7 C2 Rh1 C1 -119.6(3) . . . . ?
C1 C2 Rh1 N2 -96.34(15) . . . . ?
C7 C2 Rh1 N2 144.03(19) . . . . ?
C1 C2 Rh1 C4 64.83(17) . . . . ?
C7 C2 Rh1 C4 -54.8(2) . . . . ?
C1 C2 Rh1 C3 99.34(17) . . . . ?
C7 C2 Rh1 C3 -20.29(19) . . . . ?
C1 C2 Rh1 N1 -131.2(14) . . . . ?
C7 C2 Rh1 N1 109.1(14) . . . . ?
C6 C1 Rh1 C2 117.1(3) . . . . ?
C2 C1 Rh1 N2 83.70(16) . . . . ?
C6 C1 Rh1 N2 -159.19(19) . . . . ?
C2 C1 Rh1 C4 -114.57(17) . . . . ?
C6 C1 Rh1 C4 2.5(2) . . . . ?
C2 C1 Rh1 C3 -77.50(17) . . . . ?
C6 C1 Rh1 C3 39.6(2) . . . . ?
C2 C1 Rh1 N1 175.49(15) . . . . ?
C6 C1 Rh1 N1 -67.4(3) . . . . ?
C9 N2 Rh1 C2 73.0(2) . . . . ?
C13 N2 Rh1 C2 -98.08(19) . . . . ?
C9 N2 Rh1 C1 33.8(2) . . . . ?
C13 N2 Rh1 C1 -137.19(19) . . . . ?
C9 N2 Rh1 C4 -33.9(4) . . . . ?
C13 N2 Rh1 C4 155.1(3) . . . . ?
C9 N2 Rh1 C3 128.7(3) . . . . ?
C13 N2 Rh1 C3 -42.3(4) . . . . ?
C9 N2 Rh1 N1 -109.1(2) . . . . ?
C13 N2 Rh1 N1 79.85(19) . . . . ?
C3 C4 Rh1 C2 65.77(17) . . . . ?
C5 C4 Rh1 C2 -55.6(2) . . . . ?
C3 C4 Rh1 C1 101.36(17) . . . . ?
C5 C4 Rh1 C1 -20.1(2) . . . . ?
C3 C4 Rh1 N2 170.9(2) . . . . ?
C5 C4 Rh1 N2 49.5(4) . . . . ?
C5 C4 Rh1 C3 -121.4(3) . . . . ?
C3 C4 Rh1 N1 -113.23(17) . . . . ?
C5 C4 Rh1 N1 125.4(2) . . . . ?
C4 C3 Rh1 C2 -114.00(18) . . . . ?
C8 C3 Rh1 C2 6.3(2) . . . . ?
C4 C3 Rh1 C1 -75.26(17) . . . . ?
C8 C3 Rh1 C1 45.0(2) . . . . ?
C4 C3 Rh1 N2 -170.6(2) . . . . ?
C8 C3 Rh1 N2 -50.4(4) . . . . ?
C8 C3 Rh1 C4 120.3(3) . . . . ?
C4 C3 Rh1 N1 68.84(17) . . . . ?
C8 C3 Rh1 N1 -170.90(19) . . . . ?
C20 N1 Rh1 C2 -42.5(15) . . . . ?
C16 N1 Rh1 C2 139.3(14) . . . . ?
C20 N1 Rh1 C1 -170.17(19) . . . . ?
C16 N1 Rh1 C1 11.6(3) . . . . ?
C20 N1 Rh1 N2 -77.4(2) . . . . ?
C16 N1 Rh1 N2 104.42(19) . . . . ?
C20 N1 Rh1 C4 121.6(2) . . . . ?
C16 N1 Rh1 C4 -56.7(2) . . . . ?
C20 N1 Rh1 C3 86.5(2) . . . . ?
C16 N1 Rh1 C3 -91.8(2) . . . . ?
